data_2240692
loop_
_publ_author_name
'Riad, Noura M.'
'Zlotos, Darius P.'
'Holzgrabe, Ulrike'

_publ_section_title
;
 Crystal structure of
 5,11-dihydropyrido[2,3-<i>b</i>][1,4]benzodiazepin-6-one
;
_journal_coeditor_code HB7396
_journal_issue 5
_journal_name_full 'Acta Crystallographica Section E'
_journal_page_first o304
_journal_page_last o305
_journal_paper_doi 10.1107/S2056989015006817
_journal_volume 71
_journal_year 2015
_chemical_formula_iupac 'C12 H9 N3 O'
_chemical_formula_moiety 'C12 H9 N3 O'
_chemical_formula_sum 'C12 H9 N3 O'
_chemical_formula_weight 211.22
_chemical_name_systematic
;
5,11-Dihydropyrido[2,3-<i>b</i>][1,4]benzodiazepin-6-one
;
_space_group_crystal_system triclinic
_space_group_IT_number 2
_space_group_name_Hall '-P 1'
_space_group_name_H-M_alt 'P -1'
_symmetry_space_group_name_Hall '-P 1'
_symmetry_space_group_name_H-M 'P -1'
_atom_sites_solution_hydrogens mixed
_atom_sites_solution_primary iterative
_audit_creation_method
;
Olex2 1.2
(compiled 2014.06.27 svn.r2953 for OlexSys, GUI svn.r4855)
;
_cell_angle_alpha 104.628(6)
_cell_angle_beta 96.616(5)
_cell_angle_gamma 98.009(4)
_cell_formula_units_Z 2
_cell_length_a 3.7598(5)
_cell_length_b 10.2467(14)
_cell_length_c 12.8768(17)
_cell_measurement_reflns_used 1512
_cell_measurement_temperature 100
_cell_measurement_theta_max 26.15
_cell_measurement_theta_min 2.28
_cell_volume 469.43(11)
_computing_cell_refinement
;
SAINT  (Bruker, 2013)
;
_computing_data_collection
;
APEX2  (Bruker, 2013)
;
_computing_data_reduction
;
SAINT (Bruker, 2013)
;
_computing_molecular_graphics
;
OLEX2 (Dolomanov <i>et al.</i>,  2009)
;
_computing_publication_material
;
OLEX2 (Dolomanov <i>et al.</i>,  2009), Mercury
(Macrae <i>et al.</i>, 2006) and  <i>enCIFer</i>  (Allen <i>et
al.</i>, 2004)
;
_computing_structure_refinement
;
SHELXL97 (Sheldrick, 2008)
;
_computing_structure_solution
;
olex2.solve (Bourhis <i>et al.</i>,  2015)
;
_diffrn_ambient_temperature 100
_diffrn_measured_fraction_theta_full 0.998
_diffrn_measured_fraction_theta_max 0.997
_diffrn_measurement_device_type 'Bruker APEXII CCD'
_diffrn_measurement_method '\f and \w scans'
_diffrn_radiation_type MoK\a
_diffrn_radiation_wavelength 0.71073
_diffrn_reflns_av_R_equivalents 0.0346
_diffrn_reflns_limit_h_max 4
_diffrn_reflns_limit_h_min -4
_diffrn_reflns_limit_k_max 12
_diffrn_reflns_limit_k_min -12
_diffrn_reflns_limit_l_max 16
_diffrn_reflns_limit_l_min -16
_diffrn_reflns_number 6425
_diffrn_reflns_theta_full 26.000
_diffrn_reflns_theta_max 26.793
_diffrn_reflns_theta_min 1.655
_diffrn_standards_number 0
_exptl_absorpt_coefficient_mu 0.100
_exptl_absorpt_correction_T_max 0.9586
_exptl_absorpt_correction_T_min 0.8979
_exptl_absorpt_correction_type multi-scan
_exptl_absorpt_process_details
;
(SADABS; Bruker, 2013)
;
_exptl_crystal_colour colourless
_exptl_crystal_density_diffrn 1.494
_exptl_crystal_description plate
_exptl_crystal_F_000 220
_exptl_crystal_size_max 0.353
_exptl_crystal_size_mid 0.258
_exptl_crystal_size_min 0.06
_refine_diff_density_max 0.227
_refine_diff_density_min -0.219
_refine_ls_extinction_method none
_refine_ls_goodness_of_fit_ref 1.063
_refine_ls_hydrogen_treatment mixed
_refine_ls_matrix_type full
_refine_ls_number_parameters 153
_refine_ls_number_reflns 2000
_refine_ls_number_restraints 0
_refine_ls_restrained_S_all 1.063
_refine_ls_R_factor_all 0.0656
_refine_ls_R_factor_gt 0.0409
_refine_ls_shift/su_max 0.000
_refine_ls_shift/su_mean 0.000
_refine_ls_structure_factor_coef Fsqd
_refine_ls_weighting_details 'w=1/[\s^2^(Fo^2^)+(0.0437P)^2^+0.2092P] where P=(Fo^2^+2Fc^2^)/3'
_refine_ls_weighting_scheme calc
_refine_ls_wR_factor_gt 0.0870
_refine_ls_wR_factor_ref 0.1095
_reflns_number_gt 1467
_reflns_number_total 2000
_reflns_threshold_expression I>2\s(I)
_cod_data_source_file hb7396sup1.cif
_cod_data_source_block I
_cod_database_code 2240692
_shelx_space_group_comment
;
The symmetry employed for this shelxl refinement is uniquely defined
by the following loop, which should always be used as a source of
symmetry information in preference to the above space-group names.
They are only intended as comments.
;
_shelx_estimated_absorpt_t_min 0.966
_shelx_estimated_absorpt_t_max 0.994
_shelxl_version_number .2013

loop_
_space_group_symop_operation_xyz
'x, y, z'
'-x, -y, -z'

loop_
_atom_site_type_symbol
_atom_site_label
_atom_site_fract_x
_atom_site_fract_y
_atom_site_fract_z
_atom_site_U_iso_or_equiv
_atom_site_adp_type
_atom_site_calc_flag
_atom_site_occupancy
O O1 0.3371(4) 0.33046(14) 0.49729(10) 0.0196(3) Uani d 1
N N3 0.4460(4) 0.42582(15) 0.83790(13) 0.0152(4) Uani d 1
N N1 0.3852(4) 0.64248(15) 0.93418(12) 0.0157(4) Uani d 1
N N2 0.3945(4) 0.51349(17) 0.63963(13) 0.0163(4) Uani d 1
C C4 0.3379(5) 0.59565(19) 0.74023(14) 0.0143(4) Uani d 1
C C12 0.3836(5) 0.55643(19) 0.83732(14) 0.0133(4) Uani d 1
C C1 0.3340(5) 0.7706(2) 0.93750(16) 0.0174(4) Uani d 1
H H1 0.3431 0.8320 1.0051 0.021 Uiso calc 1
C C10 0.0818(5) 0.20571(19) 0.81375(15) 0.0148(4) Uani d 1
H H10 0.1291 0.2203 0.8887 0.018 Uiso calc 1
C C3 0.2728(5) 0.72576(19) 0.74596(15) 0.0168(4) Uani d 1
H H3A 0.2314 0.7535 0.6829 0.020 Uiso calc 1
C C6 0.1477(5) 0.28402(18) 0.65494(14) 0.0137(4) Uani d 1
C C7 -0.0602(5) 0.15952(19) 0.59213(15) 0.0162(4) Uani d 1
H H7 -0.1071 0.1434 0.5171 0.019 Uiso calc 1
C C11 0.2231(5) 0.30746(18) 0.76774(14) 0.0130(4) Uani d 1
C C5 0.2998(5) 0.37759(19) 0.59331(14) 0.0150(4) Uani d 1
C C2 0.2691(5) 0.81567(19) 0.84655(15) 0.0170(4) Uani d 1
H H2A 0.2239 0.9039 0.8521 0.020 Uiso calc 1
C C8 -0.1979(5) 0.0597(2) 0.63858(16) 0.0177(4) Uani d 1
H H8 -0.3366 -0.0226 0.5956 0.021 Uiso calc 1
C C9 -0.1254(5) 0.08462(19) 0.75055(15) 0.0168(4) Uani d 1
H H9 -0.2180 0.0187 0.7831 0.020 Uiso calc 1
H H3 0.497(6) 0.419(2) 0.9087(19) 0.027(6) Uiso d 1
H H2 0.467(6) 0.557(2) 0.5943(19) 0.031(7) Uiso d 1

loop_
_atom_site_aniso_label
_atom_site_aniso_U_11
_atom_site_aniso_U_22
_atom_site_aniso_U_33
_atom_site_aniso_U_12
_atom_site_aniso_U_13
_atom_site_aniso_U_23
O1 0.0270(8) 0.0201(7) 0.0118(7) 0.0026(6) 0.0058(6) 0.0042(6)
N3 0.0192(9) 0.0143(8) 0.0113(8) 0.0023(7) -0.0008(7) 0.0036(7)
N1 0.0174(8) 0.0157(8) 0.0137(8) 0.0016(7) 0.0032(6) 0.0039(7)
N2 0.0212(9) 0.0165(9) 0.0122(8) 0.0010(7) 0.0043(7) 0.0062(7)
C4 0.0119(9) 0.0174(10) 0.0125(9) -0.0007(8) 0.0012(7) 0.0041(8)
C12 0.0101(9) 0.0155(10) 0.0143(9) -0.0002(7) 0.0015(7) 0.0053(8)
C1 0.0159(10) 0.0178(10) 0.0173(10) 0.0024(8) 0.0046(8) 0.0018(8)
C10 0.0158(9) 0.0184(10) 0.0128(9) 0.0052(8) 0.0031(7) 0.0072(8)
C3 0.0153(10) 0.0203(10) 0.0166(10) 0.0021(8) 0.0011(8) 0.0097(8)
C6 0.0117(9) 0.0151(10) 0.0154(9) 0.0038(8) 0.0046(7) 0.0043(8)
C7 0.0150(10) 0.0192(10) 0.0145(9) 0.0047(8) 0.0005(7) 0.0044(8)
C11 0.0105(9) 0.0148(9) 0.0139(9) 0.0040(7) 0.0027(7) 0.0032(8)
C5 0.0135(9) 0.0193(10) 0.0127(9) 0.0029(8) 0.0013(7) 0.0056(8)
C2 0.0160(10) 0.0163(10) 0.0209(10) 0.0047(8) 0.0045(8) 0.0071(9)
C8 0.0139(10) 0.0151(10) 0.0215(10) 0.0012(8) 0.0004(8) 0.0024(8)
C9 0.0135(9) 0.0175(10) 0.0229(11) 0.0039(8) 0.0054(8) 0.0102(9)

loop_
_atom_type_symbol
_atom_type_description
_atom_type_scat_dispersion_real
_atom_type_scat_dispersion_imag
_atom_type_scat_source
C C 0.0033 0.0016 'International Tables Vol C Tables 4.2.6.8 and 6.1.1.4'
H H 0.0000 0.0000 'International Tables Vol C Tables 4.2.6.8 and 6.1.1.4'
N N 0.0061 0.0033 'International Tables Vol C Tables 4.2.6.8 and 6.1.1.4'
O O 0.0106 0.0060 'International Tables Vol C Tables 4.2.6.8 and 6.1.1.4'

loop_
_geom_angle_atom_site_label_1
_geom_angle_atom_site_label_2
_geom_angle_atom_site_label_3
_geom_angle
C12 N3 C11 121.58(15)
C12 N3 H3 110.9(13)
C11 N3 H3 112.7(13)
C12 N1 C1 117.87(16)
C4 N2 H2 115.9(15)
C5 N2 C4 130.98(17)
C5 N2 H2 112.2(15)
C12 C4 N2 123.05(17)
C3 C4 N2 118.46(17)
C3 C4 C12 118.12(17)
N3 C12 C4 121.47(16)
N1 C12 N3 115.93(16)
N1 C12 C4 122.55(17)
N1 C1 H1 118.2
N1 C1 C2 123.52(18)
C2 C1 H1 118.2
C11 C10 H10 119.4
C9 C10 H10 119.4
C9 C10 C11 121.27(17)
C4 C3 H3A 120.2
C4 C3 C2 119.64(17)
C2 C3 H3A 120.2
C7 C6 C11 119.17(17)
C7 C6 C5 115.70(16)
C11 C6 C5 124.91(17)
C6 C7 H7 119.2
C8 C7 C6 121.68(18)
C8 C7 H7 119.2
C10 C11 N3 117.55(16)
C10 C11 C6 118.58(17)
C6 C11 N3 123.83(17)
O1 C5 N2 119.17(17)
O1 C5 C6 119.73(17)
N2 C5 C6 121.09(16)
C1 C2 C3 118.16(18)
C1 C2 H2A 120.9
C3 C2 H2A 120.9
C7 C8 H8 120.7
C7 C8 C9 118.69(18)
C9 C8 H8 120.7
C10 C9 C8 120.60(18)
C10 C9 H9 119.7
C8 C9 H9 119.7

loop_
_geom_bond_atom_site_label_1
_geom_bond_atom_site_label_2
_geom_bond_distance
O1 C5 1.240(2)
N3 C12 1.392(2)
N3 C11 1.406(2)
N3 H3 0.93(2)
N1 C12 1.332(2)
N1 C1 1.344(2)
N2 C4 1.412(2)
N2 C5 1.347(2)
N2 H2 0.87(3)
C4 C12 1.406(3)
C4 C3 1.374(3)
C1 H1 0.9300
C1 C2 1.372(3)
C10 H10 0.9300
C10 C11 1.396(3)
C10 C9 1.372(3)
C3 H3A 0.9300
C3 C2 1.390(3)
C6 C7 1.396(3)
C6 C11 1.399(2)
C6 C5 1.487(3)
C7 H7 0.9300
C7 C8 1.380(3)
C2 H2A 0.9300
C8 H8 0.9300
C8 C9 1.387(3)
C9 H9 0.9300

loop_
_geom_hbond_atom_site_label_D
_geom_hbond_atom_site_label_H
_geom_hbond_atom_site_label_A
_geom_hbond_site_symmetry_A
_geom_hbond_distance_DH
_geom_hbond_distance_HA
_geom_hbond_distance_DA
_geom_hbond_angle_DHA
N2 H2 O1 2_666 0.87(2) 1.98(2) 2.840(2) 175(2)
N3 H3 N1 2_667 0.93(2) 2.28(2) 3.200(2) 168.7(19)

loop_
_geom_torsion_atom_site_label_1
_geom_torsion_atom_site_label_2
_geom_torsion_atom_site_label_3
_geom_torsion_atom_site_label_4
_geom_torsion
N1 C1 C2 C3 -3.0(3)
N2 C4 C12 N3 -7.9(3)
N2 C4 C12 N1 169.29(18)
N2 C4 C3 C2 -170.60(17)
C4 N2 C5 O1 170.53(18)
C4 N2 C5 C6 -8.7(3)
C4 C3 C2 C1 0.4(3)
C12 N3 C11 C10 -129.09(19)
C12 N3 C11 C6 53.5(2)
C12 N1 C1 C2 2.1(3)
C12 C4 C3 C2 2.7(3)
C1 N1 C12 N3 178.56(16)
C1 N1 C12 C4 1.3(3)
C3 C4 C12 N3 179.21(17)
C3 C4 C12 N1 -3.6(3)
C6 C7 C8 C9 -0.2(3)
C7 C6 C11 N3 176.35(17)
C7 C6 C11 C10 -1.0(3)
C7 C6 C5 O1 -22.0(3)
C7 C6 C5 N2 157.23(17)
C7 C8 C9 C10 -0.5(3)
C11 N3 C12 N1 132.19(18)
C11 N3 C12 C4 -50.5(2)
C11 C10 C9 C8 0.5(3)
C11 C6 C7 C8 1.0(3)
C11 C6 C5 O1 152.47(18)
C11 C6 C5 N2 -28.3(3)
C5 N2 C4 C12 42.4(3)
C5 N2 C4 C3 -144.7(2)
C5 C6 C7 C8 175.82(17)
C5 C6 C11 N3 2.0(3)
C5 C6 C11 C10 -175.34(17)
C9 C10 C11 N3 -177.23(16)
C9 C10 C11 C6 0.3(3)

_cod_database_fobs_code 2240692
